data_4133915
loop_
_publ_author_name
'Jin, Shengfei'
'Dang, Hang T.'
'Haug, Graham C.'
'He, Ru'
'Nguyen, Viet D.'
'Nguyen, Vu T.'
'Arman, Hadi D.'
'Schanze, Kirk S.'
'Larionov, Oleg V.'

_publ_section_title
;
 Visible Light-Induced Borylation of C-O, C-N, and C-X Bonds.
;
_journal_issue 3
_journal_name_full 'Journal of the American Chemical Society'
_journal_page_first 1603
_journal_page_last 1613
_journal_paper_doi 10.1021/jacs.9b12519
_journal_volume 142
_journal_year 2020
_chemical_formula_moiety 'C25 H34 B2 O4'
_chemical_formula_sum 'C25 H34 B2 O4'
_chemical_formula_weight 420.14
_space_group_crystal_system monoclinic
_space_group_IT_number 15
_space_group_name_Hall '-I 2ya'
_space_group_name_H-M_alt 'I 1 2/a 1'
_atom_sites_solution_hydrogens geom
_atom_sites_solution_primary dual
_audit_creation_date 2019-07-09
_audit_creation_method
;
Olex2 1.2
(compiled 2018.05.29 svn.r3508 for OlexSys, GUI svn.r5506)
;
_cell_angle_alpha 90
_cell_angle_beta 112.921(3)
_cell_angle_gamma 90
_cell_formula_units_Z 8
_cell_length_a 25.3806(6)
_cell_length_b 6.61660(10)
_cell_length_c 31.0990(8)
_cell_measurement_reflns_used 35678
_cell_measurement_temperature 98(2)
_cell_measurement_theta_max 28.4540
_cell_measurement_theta_min 2.6200
_cell_volume 4810.2(2)
_computing_cell_refinement 'CrysAlisPro 1.171.40.54a (Rigaku OD, 2019)'
_computing_data_collection 'CrysAlisPro 1.171.40.54a (Rigaku OD, 2019)'
_computing_data_reduction 'CrysAlisPro 1.171.40.54a (Rigaku OD, 2019)'
_computing_molecular_graphics 'Olex2 (Dolomanov et al., 2009)'
_computing_publication_material 'Olex2 (Dolomanov et al., 2009)'
_computing_structure_refinement 'ShelXL (Sheldrick, 2015)'
_computing_structure_solution 'ShelXT (Sheldrick, 2015)'
_diffrn_ambient_temperature 98(2)
_diffrn_detector 'CCD plate'
_diffrn_measured_fraction_theta_full 0.998
_diffrn_measured_fraction_theta_max 0.998
_diffrn_measurement_details
;
List of Runs (angles in degrees, time in seconds):

  # Type    Start    End  Width  t~exp~   \w     \q     \k     \f   Frames
--------------------------------------------------------------------------
  1  \w    -85.00  30.00   1.00   58.00    --    4.20 -42.00 -22.00  115
  2  \w    -33.00  82.00   1.00   58.00    --   -7.70  42.00 129.00  115
  3  \w    -97.00  26.00   1.00   58.00    --   -7.70 -72.00  30.00  123
  4  \w    -97.00  18.00   1.00   58.00    --   -7.70 -38.00 -60.00  115
  5  \w    -97.00  18.00   1.00   58.00    --   -7.70 -38.00 150.00  115
  6  \w    -97.00  18.00   1.00   58.00    --   -7.70 -38.00-180.00  115
  7  \w    -41.00  82.00   1.00   58.00    --   -7.70  72.00   0.00  123
  8  \w    -41.00  82.00   1.00   58.00    --   -7.70  72.00-180.00  123
  9  \w    -41.00  82.00   1.00   58.00    --   -7.70  72.00  90.00  123
 10  \w    -41.00  82.00   1.00   58.00    --   -7.70  72.00 -60.00  123
 11  \w    -41.00  29.00   1.00   58.00    --   -7.70  72.00  60.00   70
 12  \w    -38.00  82.00   1.00   58.00    --   -7.70  57.00 -90.00  120
;
_diffrn_measurement_device 'four-circle diffractometer'
_diffrn_measurement_device_type 'XtaLAB AFC12 (RCD3): Kappa single'
_diffrn_measurement_method '\w scans'
_diffrn_orient_matrix_type 'CrysAlisPro convention (1999,Acta A55,543-557)'
_diffrn_orient_matrix_UB_11 -0.0005571000
_diffrn_orient_matrix_UB_12 0.0908939000
_diffrn_orient_matrix_UB_13 0.0119111000
_diffrn_orient_matrix_UB_21 0.0274659000
_diffrn_orient_matrix_UB_22 -0.0225341000
_diffrn_orient_matrix_UB_23 0.0171279000
_diffrn_orient_matrix_UB_31 0.0128471000
_diffrn_orient_matrix_UB_32 0.0522548000
_diffrn_orient_matrix_UB_33 -0.0133406000
_diffrn_radiation_monochromator mirror
_diffrn_radiation_probe x-ray
_diffrn_radiation_type MoK\a
_diffrn_radiation_wavelength 0.71073
_diffrn_reflns_av_R_equivalents 0.0499
_diffrn_reflns_av_unetI/netI 0.0137
_diffrn_reflns_Laue_measured_fraction_full 0.998
_diffrn_reflns_Laue_measured_fraction_max 0.998
_diffrn_reflns_limit_h_max 30
_diffrn_reflns_limit_h_min -30
_diffrn_reflns_limit_k_max 7
_diffrn_reflns_limit_k_min -7
_diffrn_reflns_limit_l_max 37
_diffrn_reflns_limit_l_min -37
_diffrn_reflns_number 88531
_diffrn_reflns_point_group_measured_fraction_full 0.998
_diffrn_reflns_point_group_measured_fraction_max 0.998
_diffrn_reflns_theta_full 25.049
_diffrn_reflns_theta_max 25.049
_diffrn_reflns_theta_min 2.644
_diffrn_source 'Rotating-anode X-ray tube'
_diffrn_source_type 'Rigaku (Mo) X-ray Source'
_exptl_absorpt_coefficient_mu 0.075
_exptl_absorpt_correction_T_max 1.00000
_exptl_absorpt_correction_T_min 0.99283
_exptl_absorpt_correction_type multi-scan
_exptl_absorpt_process_details
;
CrysAlisPro 1.171.40.54a (Rigaku Oxford Diffraction, 2019)
Empirical absorption correction using spherical harmonics,
 implemented in SCALE3 ABSPACK scaling algorithm.
;
_exptl_crystal_colour 'clear colourless'
_exptl_crystal_colour_lustre clear
_exptl_crystal_colour_primary colourless
_exptl_crystal_density_diffrn 1.160
_exptl_crystal_description block
_exptl_crystal_F_000 1808
_exptl_crystal_size_max 0.33
_exptl_crystal_size_mid 0.3
_exptl_crystal_size_min 0.17
_refine_diff_density_max 0.453
_refine_diff_density_min -0.423
_refine_diff_density_rms 0.039
_refine_ls_extinction_method none
_refine_ls_goodness_of_fit_ref 1.072
_refine_ls_hydrogen_treatment constr
_refine_ls_matrix_type full
_refine_ls_number_parameters 316
_refine_ls_number_reflns 4247
_refine_ls_number_restraints 0
_refine_ls_restrained_S_all 1.072
_refine_ls_R_factor_all 0.0561
_refine_ls_R_factor_gt 0.0547
_refine_ls_shift/su_max 0.001
_refine_ls_shift/su_mean 0.000
_refine_ls_structure_factor_coef Fsqd
_refine_ls_weighting_details 'w=1/[\s^2^(Fo^2^)+(0.0360P)^2^+8.9154P] where P=(Fo^2^+2Fc^2^)/3'
_refine_ls_weighting_scheme calc
_refine_ls_wR_factor_gt 0.1191
_refine_ls_wR_factor_ref 0.1200
_reflns_Friedel_coverage 0.000
_reflns_number_gt 4137
_reflns_number_total 4247
_reflns_threshold_expression 'I > 2\s(I)'
_cod_data_source_file cd1884g.cif
_cod_data_source_block cd1884g
_cod_depositor_comments 'Adding full bibliography for 4133912--4133933.cif.'
_cod_database_code 4133915
_shelx_shelxl_version_number 2016/6
_chemical_oxdiff_formula B2O4C20H15
_chemical_oxdiff_usercomment HDA9637-12
_shelx_space_group_comment
;
The symmetry employed for this shelxl refinement is uniquely defined
by the following loop, which should always be used as a source of
symmetry information in preference to the above space-group names.
They are only intended as comments.
;
_shelx_estimated_absorpt_t_max 0.987
_shelx_estimated_absorpt_t_min 0.976
_reflns_odcompleteness_completeness 99.78
_reflns_odcompleteness_iscentric 1
_reflns_odcompleteness_theta 26.32
_olex2_refinement_description
;
1. Fixed Uiso
 At 1.2 times of:
  All C(H) groups, All C(H,H) groups
 At 1.5 times of:
  All C(H,H,H) groups
2. Others
 Fixed Sof: O4A(0.6) O3A(0.6) C25B(0.6) H25A(0.6) H25B(0.6) H25C(0.6) O3B(0.4)
 O4B(0.4) C25A(0.4) H25D(0.4) H25E(0.4) H25F(0.4)
3.a Secondary CH2 refined with riding coordinates:
 C7(H7A,H7B)
3.b Aromatic/amide H refined with riding coordinates:
 C3(H3), C2(H2), C6(H6), C9(H9), C5(H5), C10(H10), C13(H13), C12(H12)
3.c Idealised Me refined as rotating group:
 C17(H17A,H17B,H17C), C18(H18A,H18B,H18C), C19(H19A,H19B,H19C), C16(H16A,H16B,
 H16C), C23(H23A,H23B,H23C), C22(H22A,H22B,H22C), C24(H24A,H24B,H24C),
 C25B(H25A,H25B,H25C), C25A(H25D,H25E,H25F)
;
_olex2_exptl_crystal_mounting_method 'nylon loop'
_olex2_submission_special_instructions 'No special instructions were received'
_oxdiff_exptl_absorpt_empirical_details
;
Empirical correction (ABSPACK) includes:
- Absorption correction using spherical harmonics
- Frame scaling
;
_oxdiff_exptl_absorpt_empirical_full_max 1.066
_oxdiff_exptl_absorpt_empirical_full_min 0.971

loop_
_space_group_symop_operation_xyz
'x, y, z'
'-x+1/2, y, -z'
'x+1/2, y+1/2, z+1/2'
'-x+1, y+1/2, -z+1/2'
'-x, -y, -z'
'x-1/2, -y, z'
'-x+1/2, -y+1/2, -z+1/2'
'x, -y+1/2, z+1/2'

loop_
_atom_site_label
_atom_site_type_symbol
_atom_site_fract_x
_atom_site_fract_y
_atom_site_fract_z
_atom_site_U_iso_or_equiv
_atom_site_adp_type
_atom_site_occupancy
_atom_site_site_symmetry_order
_atom_site_calc_flag
_atom_site_refinement_flags_posn
_atom_site_refinement_flags_occupancy
_atom_site_disorder_assembly
_atom_site_disorder_group
O1 O 0.14364(5) 0.81385(19) 0.47103(4) 0.0272(3) Uani 1 1 d . . . .
O2 O 0.15576(5) 0.49681(19) 0.50265(4) 0.0301(3) Uani 1 1 d . . . .
O4A O 0.4303(2) 0.0573(9) 0.32287(12) 0.0264(9) Uani 0.6 1 d . P A 2
C1 C 0.15492(7) 0.5207(3) 0.42035(6) 0.0227(4) Uani 1 1 d . . . .
C4 C 0.15606(6) 0.3447(3) 0.33779(6) 0.0233(4) Uani 1 1 d . . . .
C8 C 0.21556(7) 0.1679(3) 0.30065(5) 0.0231(4) Uani 1 1 d . . . .
C3 C 0.14161(7) 0.5460(3) 0.33886(6) 0.0273(4) Uani 1 1 d . . . .
H3 H 0.131705 0.625632 0.311414 0.033 Uiso 1 1 calc R . . .
C11 C 0.32641(7) 0.0278(3) 0.31582(6) 0.0239(4) Uani 1 1 d . . . .
C2 C 0.14135(7) 0.6334(3) 0.37941(6) 0.0268(4) Uani 1 1 d . . . .
H2 H 0.131780 0.772258 0.379309 0.032 Uiso 1 1 calc R . . .
C6 C 0.16916(7) 0.3176(3) 0.41892(6) 0.0252(4) Uani 1 1 d . . . .
H6 H 0.178205 0.236411 0.446054 0.030 Uiso 1 1 calc R . . .
C9 C 0.26120(7) 0.3010(3) 0.31154(6) 0.0282(4) Uani 1 1 d . . . .
H9 H 0.255040 0.441312 0.314076 0.034 Uiso 1 1 calc R . . .
C5 C 0.17032(7) 0.2325(3) 0.37858(6) 0.0253(4) Uani 1 1 d . . . .
H5 H 0.181058 0.094856 0.378793 0.030 Uiso 1 1 calc R . . .
C10 C 0.31555(7) 0.2327(3) 0.31876(6) 0.0264(4) Uani 1 1 d . . . .
H10 H 0.345974 0.327104 0.325850 0.032 Uiso 1 1 calc R . . .
O3A O 0.40380(8) -0.2472(3) 0.34291(8) 0.0233(5) Uani 0.6 1 d . P A 1
C7 C 0.15682(7) 0.2464(3) 0.29397(6) 0.0294(4) Uani 1 1 d . . . .
H7A H 0.129228 0.132911 0.284840 0.035 Uiso 1 1 calc R . . .
H7B H 0.144339 0.346312 0.268241 0.035 Uiso 1 1 calc R . . .
C13 C 0.22561(8) -0.0352(3) 0.29653(7) 0.0338(4) Uani 1 1 d . . . .
H13 H 0.194807 -0.128558 0.288280 0.041 Uiso 1 1 calc R . . .
C12 C 0.28022(8) -0.1040(3) 0.30433(7) 0.0363(5) Uani 1 1 d . . . .
H12 H 0.286216 -0.244394 0.301760 0.044 Uiso 1 1 calc R . . .
C15 C 0.13863(8) 0.6242(3) 0.53338(6) 0.0294(4) Uani 1 1 d . . . .
C14 C 0.15035(8) 0.8408(3) 0.51984(6) 0.0287(4) Uani 1 1 d . . . .
C20 C 0.48337(7) -0.0595(3) 0.34277(6) 0.0294(4) Uani 1 1 d . . . .
C17 C 0.10864(10) 1.0017(3) 0.52146(7) 0.0400(5) Uani 1 1 d . . . .
H17A H 0.118278 1.130960 0.510928 0.060 Uiso 1 1 calc GR . . .
H17B H 0.111008 1.015729 0.553530 0.060 Uiso 1 1 calc GR . . .
H17C H 0.069682 0.962556 0.500959 0.060 Uiso 1 1 calc GR . . .
C21 C 0.45980(7) -0.2791(3) 0.33783(7) 0.0355(5) Uani 1 1 d . . . .
C18 C 0.17356(11) 0.5637(4) 0.58334(7) 0.0466(6) Uani 1 1 d . . . .
H18A H 0.164184 0.424465 0.588458 0.070 Uiso 1 1 calc GR . . .
H18B H 0.164751 0.654460 0.604556 0.070 Uiso 1 1 calc GR . . .
H18C H 0.214371 0.573053 0.589394 0.070 Uiso 1 1 calc GR . . .
C19 C 0.07508(9) 0.5844(3) 0.52037(8) 0.0411(5) Uani 1 1 d . . . .
H19A H 0.053607 0.623617 0.487800 0.062 Uiso 1 1 calc GR . . .
H19B H 0.061681 0.663693 0.540750 0.062 Uiso 1 1 calc GR . . .
H19C H 0.069111 0.440281 0.524204 0.062 Uiso 1 1 calc GR . . .
B1 B 0.15178(8) 0.6136(3) 0.46523(7) 0.0239(4) Uani 1 1 d . . . .
C16 C 0.21130(9) 0.9130(4) 0.54654(7) 0.0455(5) Uani 1 1 d . . . .
H16A H 0.238164 0.808594 0.545519 0.068 Uiso 1 1 calc GR . . .
H16B H 0.217142 0.939757 0.579082 0.068 Uiso 1 1 calc GR . . .
H16C H 0.217894 1.037372 0.532242 0.068 Uiso 1 1 calc GR . . .
B2 B 0.38751(8) -0.0537(3) 0.32577(7) 0.0265(4) Uani 1 1 d . . . .
C23 C 0.51991(13) 0.0015(5) 0.39180(10) 0.0795(9) Uani 1 1 d . . . .
H23A H 0.529000 0.145788 0.392550 0.119 Uiso 1 1 calc GR . . .
H23B H 0.555425 -0.077156 0.402842 0.119 Uiso 1 1 calc GR . . .
H23C H 0.499206 -0.024053 0.412075 0.119 Uiso 1 1 calc GR . . .
C22 C 0.51271(13) -0.0109(5) 0.31057(11) 0.0744(9) Uani 1 1 d . . . .
H22A H 0.486771 -0.038980 0.278304 0.112 Uiso 1 1 calc GR . . .
H22B H 0.547172 -0.094129 0.318691 0.112 Uiso 1 1 calc GR . . .
H22C H 0.523381 0.132352 0.313647 0.112 Uiso 1 1 calc GR . . .
C24 C 0.48935(15) -0.4135(4) 0.37991(10) 0.0736(9) Uani 1 1 d . . . .
H24A H 0.491708 -0.342804 0.408295 0.110 Uiso 1 1 calc GR . . .
H24B H 0.527994 -0.445870 0.382102 0.110 Uiso 1 1 calc GR . . .
H24C H 0.467441 -0.538650 0.376518 0.110 Uiso 1 1 calc GR . . .
C25B C 0.44876(19) -0.3897(7) 0.29590(16) 0.0376(10) Uani 0.6 1 d . P A 1
H25A H 0.427643 -0.513319 0.296204 0.056 Uiso 0.6 1 calc GR P A 1
H25B H 0.485088 -0.425276 0.293664 0.056 Uiso 0.6 1 calc GR P A 1
H25C H 0.425956 -0.306572 0.268993 0.056 Uiso 0.6 1 calc GR P A 1
O3B O 0.39770(15) -0.2431(6) 0.31050(18) 0.0495(10) Uani 0.4 1 d . P A 2
O4B O 0.4346(4) 0.0603(15) 0.3413(2) 0.0402(18) Uani 0.4 1 d . P A 1
C25A C 0.4755(3) -0.3964(15) 0.2971(3) 0.061(2) Uani 0.4 1 d . P A 2
H25D H 0.456241 -0.527877 0.290240 0.091 Uiso 0.4 1 calc GR P A 2
H25E H 0.516992 -0.416513 0.308424 0.091 Uiso 0.4 1 calc GR P A 2
H25F H 0.462649 -0.314134 0.268680 0.091 Uiso 0.4 1 calc GR P A 2

loop_
_atom_site_aniso_label
_atom_site_aniso_U_11
_atom_site_aniso_U_22
_atom_site_aniso_U_33
_atom_site_aniso_U_23
_atom_site_aniso_U_13
_atom_site_aniso_U_12
O1 0.0310(7) 0.0272(7) 0.0239(6) -0.0011(5) 0.0111(5) 0.0011(5)
O2 0.0406(7) 0.0278(7) 0.0268(7) 0.0010(5) 0.0183(6) 0.0061(6)
O4A 0.0183(14) 0.0259(16) 0.036(2) 0.004(2) 0.0111(19) 0.0024(11)
C1 0.0151(8) 0.0266(9) 0.0265(9) 0.0004(7) 0.0083(7) -0.0015(7)
C4 0.0116(7) 0.0364(10) 0.0217(8) -0.0004(7) 0.0063(6) -0.0001(7)
C8 0.0177(8) 0.0373(10) 0.0142(7) -0.0023(7) 0.0060(6) -0.0012(7)
C3 0.0227(9) 0.0352(10) 0.0263(9) 0.0092(8) 0.0121(7) 0.0034(8)
C11 0.0210(8) 0.0294(9) 0.0215(8) 0.0008(7) 0.0086(7) -0.0006(7)
C2 0.0264(9) 0.0246(9) 0.0319(9) 0.0037(8) 0.0141(8) 0.0028(7)
C6 0.0250(9) 0.0293(10) 0.0218(8) 0.0038(7) 0.0095(7) 0.0033(7)
C9 0.0267(9) 0.0274(10) 0.0330(9) -0.0069(8) 0.0143(8) -0.0001(8)
C5 0.0225(8) 0.0260(9) 0.0278(9) -0.0001(7) 0.0101(7) 0.0028(7)
C10 0.0206(8) 0.0299(10) 0.0300(9) -0.0078(8) 0.0114(7) -0.0048(7)
O3A 0.0191(10) 0.0300(12) 0.0229(11) 0.0042(10) 0.0106(9) 0.0032(8)
C7 0.0179(8) 0.0472(12) 0.0218(9) -0.0024(8) 0.0062(7) 0.0014(8)
C13 0.0215(9) 0.0329(11) 0.0469(11) -0.0028(9) 0.0131(8) -0.0085(8)
C12 0.0292(10) 0.0234(10) 0.0565(13) 0.0001(9) 0.0168(9) -0.0002(8)
C15 0.0367(10) 0.0305(10) 0.0257(9) -0.0040(8) 0.0174(8) 0.0023(8)
C14 0.0306(10) 0.0317(10) 0.0230(9) -0.0049(8) 0.0097(7) -0.0010(8)
C20 0.0172(8) 0.0350(10) 0.0354(10) -0.0010(8) 0.0094(7) 0.0043(8)
C17 0.0547(13) 0.0320(11) 0.0373(11) -0.0055(9) 0.0224(10) 0.0053(10)
C21 0.0177(9) 0.0362(11) 0.0499(12) -0.0019(9) 0.0102(8) 0.0051(8)
C18 0.0681(15) 0.0442(13) 0.0271(10) 0.0038(9) 0.0181(10) 0.0120(11)
C19 0.0441(12) 0.0415(12) 0.0494(12) -0.0125(10) 0.0310(10) -0.0110(10)
B1 0.0174(9) 0.0278(10) 0.0256(10) -0.0007(8) 0.0073(7) 0.0003(8)
C16 0.0412(12) 0.0550(14) 0.0367(11) -0.0114(10) 0.0112(9) -0.0155(11)
B2 0.0242(10) 0.0285(11) 0.0258(10) -0.0016(8) 0.0088(8) -0.0007(8)
C23 0.0724(19) 0.083(2) 0.0560(17) -0.0158(15) -0.0044(14) -0.0291(17)
C22 0.0728(19) 0.088(2) 0.084(2) -0.0043(17) 0.0550(17) -0.0280(17)
C24 0.116(3) 0.0536(17) 0.0635(17) 0.0146(14) 0.0482(18) 0.0012(17)
C25B 0.031(2) 0.041(2) 0.041(2) -0.0094(16) 0.015(2) 0.007(2)
O3B 0.0216(18) 0.037(2) 0.083(3) -0.012(2) 0.013(2) 0.0024(15)
O4B 0.021(2) 0.041(3) 0.059(5) -0.019(4) 0.016(4) -0.0038(19)
C25A 0.045(5) 0.070(5) 0.063(4) -0.036(4) 0.017(4) 0.006(5)

loop_
_atom_type_symbol
_atom_type_description
_atom_type_scat_dispersion_real
_atom_type_scat_dispersion_imag
_atom_type_scat_source
C C 0.0033 0.0016 'International Tables Vol C Tables 4.2.6.8 and 6.1.1.4'
H H 0.0000 0.0000 'International Tables Vol C Tables 4.2.6.8 and 6.1.1.4'
B B 0.0013 0.0007 'International Tables Vol C Tables 4.2.6.8 and 6.1.1.4'
O O 0.0106 0.0060 'International Tables Vol C Tables 4.2.6.8 and 6.1.1.4'

loop_
_geom_angle_atom_site_label_1
_geom_angle_atom_site_label_2
_geom_angle_atom_site_label_3
_geom_angle
B1 O1 C14 106.97(14)
B1 O2 C15 106.77(14)
B2 O4A C20 108.5(4)
C2 C1 B1 121.72(16)
C6 C1 C2 117.34(16)
C6 C1 B1 120.88(16)
C3 C4 C5 117.95(16)
C3 C4 C7 122.00(16)
C5 C4 C7 120.05(16)
C9 C8 C7 119.97(17)
C13 C8 C9 118.19(16)
C13 C8 C7 121.84(16)
C4 C3 H3 119.4
C4 C3 C2 121.12(16)
C2 C3 H3 119.4
C10 C11 B2 122.14(16)
C12 C11 C10 117.27(16)
C12 C11 B2 120.59(17)
C1 C2 H2 119.4
C3 C2 C1 121.18(17)
C3 C2 H2 119.4
C1 C6 H6 119.4
C5 C6 C1 121.11(16)
C5 C6 H6 119.4
C8 C9 H9 119.4
C10 C9 C8 121.12(17)
C10 C9 H9 119.4
C4 C5 H5 119.4
C6 C5 C4 121.28(17)
C6 C5 H5 119.4
C11 C10 H10 119.4
C9 C10 C11 121.13(16)
C9 C10 H10 119.4
B2 O3A C21 103.98(17)
C4 C7 H7A 109.1
C4 C7 H7B 109.1
C8 C7 C4 112.33(13)
C8 C7 H7A 109.1
C8 C7 H7B 109.1
H7A C7 H7B 107.9
C8 C13 H13 119.7
C8 C13 C12 120.68(17)
C12 C13 H13 119.7
C11 C12 H12 119.2
C13 C12 C11 121.58(18)
C13 C12 H12 119.2
O2 C15 C14 102.56(13)
O2 C15 C18 108.33(15)
O2 C15 C19 106.26(15)
C18 C15 C14 115.14(17)
C18 C15 C19 111.28(17)
C19 C15 C14 112.43(16)
O1 C14 C15 102.14(13)
O1 C14 C17 108.52(15)
O1 C14 C16 106.63(15)
C17 C14 C15 115.38(16)
C17 C14 C16 109.65(17)
C16 C14 C15 113.78(17)
O4A C20 C21 101.3(3)
O4A C20 C23 113.0(2)
O4A C20 C22 102.7(2)
C23 C20 C21 114.46(19)
C22 C20 C21 114.02(19)
C22 C20 C23 110.5(2)
O4B C20 C21 102.5(4)
O4B C20 C23 93.9(3)
O4B C20 C22 120.0(4)
C14 C17 H17A 109.5
C14 C17 H17B 109.5
C14 C17 H17C 109.5
H17A C17 H17B 109.5
H17A C17 H17C 109.5
H17B C17 H17C 109.5
O3A C21 C20 101.61(15)
O3A C21 C24 99.30(19)
C20 C21 C25A 108.3(4)
C24 C21 C20 114.85(19)
C24 C21 C25A 101.4(4)
C25B C21 O3A 108.1(2)
C25B C21 C20 120.1(3)
C25B C21 C24 110.1(3)
O3B C21 C20 100.8(2)
O3B C21 C24 130.0(3)
O3B C21 C25A 98.9(4)
C15 C18 H18A 109.5
C15 C18 H18B 109.5
C15 C18 H18C 109.5
H18A C18 H18B 109.5
H18A C18 H18C 109.5
H18B C18 H18C 109.5
C15 C19 H19A 109.5
C15 C19 H19B 109.5
C15 C19 H19C 109.5
H19A C19 H19B 109.5
H19A C19 H19C 109.5
H19B C19 H19C 109.5
O1 B1 O2 113.64(16)
O1 B1 C1 124.48(16)
O2 B1 C1 121.86(17)
C14 C16 H16A 109.5
C14 C16 H16B 109.5
C14 C16 H16C 109.5
H16A C16 H16B 109.5
H16A C16 H16C 109.5
H16B C16 H16C 109.5
O4A B2 C11 124.5(3)
O4A B2 O3B 101.9(3)
O3A B2 C11 121.46(18)
O3B B2 C11 123.0(2)
O4B B2 C11 124.0(4)
O4B B2 O3A 107.0(4)
C20 C23 H23A 109.5
C20 C23 H23B 109.5
C20 C23 H23C 109.5
H23A C23 H23B 109.5
H23A C23 H23C 109.5
H23B C23 H23C 109.5
C20 C22 H22A 109.5
C20 C22 H22B 109.5
C20 C22 H22C 109.5
H22A C22 H22B 109.5
H22A C22 H22C 109.5
H22B C22 H22C 109.5
C21 C24 H24A 109.5
C21 C24 H24B 109.5
C21 C24 H24C 109.5
H24A C24 H24B 109.5
H24A C24 H24C 109.5
H24B C24 H24C 109.5
C21 C25B H25A 109.5
C21 C25B H25B 109.5
C21 C25B H25C 109.5
H25A C25B H25B 109.5
H25A C25B H25C 109.5
H25B C25B H25C 109.5
B2 O3B C21 104.1(3)
B2 O4B C20 109.5(7)
C21 C25A H25D 109.5
C21 C25A H25E 109.5
C21 C25A H25F 109.5
H25D C25A H25E 109.5
H25D C25A H25F 109.5
H25E C25A H25F 109.5

loop_
_geom_bond_atom_site_label_1
_geom_bond_atom_site_label_2
_geom_bond_distance
O1 C14 1.471(2)
O1 B1 1.364(2)
O2 C15 1.462(2)
O2 B1 1.367(2)
O4A C20 1.466(6)
O4A B2 1.342(6)
C1 C2 1.398(2)
C1 C6 1.397(3)
C1 B1 1.555(3)
C4 C3 1.385(3)
C4 C5 1.390(2)
C4 C7 1.517(2)
C8 C9 1.388(2)
C8 C7 1.515(2)
C8 C13 1.383(3)
C3 H3 0.9500
C3 C2 1.390(3)
C11 C10 1.393(3)
C11 C12 1.392(3)
C11 B2 1.555(3)
C2 H2 0.9500
C6 H6 0.9500
C6 C5 1.386(2)
C9 H9 0.9500
C9 C10 1.384(2)
C5 H5 0.9500
C10 H10 0.9500
O3A C21 1.505(3)
O3A B2 1.386(3)
C7 H7A 0.9900
C7 H7B 0.9900
C13 H13 0.9500
C13 C12 1.387(3)
C12 H12 0.9500
C15 C14 1.555(3)
C15 C18 1.512(3)
C15 C19 1.525(3)
C14 C17 1.516(3)
C14 C16 1.520(3)
C20 C21 1.555(3)
C20 C23 1.499(3)
C20 C22 1.497(3)
C20 O4B 1.456(9)
C17 H17A 0.9800
C17 H17B 0.9800
C17 H17C 0.9800
C21 C24 1.517(3)
C21 C25B 1.425(5)
C21 O3B 1.490(4)
C21 C25A 1.661(8)
C18 H18A 0.9800
C18 H18B 0.9800
C18 H18C 0.9800
C19 H19A 0.9800
C19 H19B 0.9800
C19 H19C 0.9800
C16 H16A 0.9800
C16 H16B 0.9800
C16 H16C 0.9800
B2 O3B 1.400(4)
B2 O4B 1.334(9)
C23 H23A 0.9800
C23 H23B 0.9800
C23 H23C 0.9800
C22 H22A 0.9800
C22 H22B 0.9800
C22 H22C 0.9800
C24 H24A 0.9800
C24 H24B 0.9800
C24 H24C 0.9800
C25B H25A 0.9800
C25B H25B 0.9800
C25B H25C 0.9800
C25A H25D 0.9800
C25A H25E 0.9800
C25A H25F 0.9800
